data_2206172
loop_
_publ_author_name
'H\"orger, Rolf'
'Marsch, Michael'
'Geyer, Armin'
'Harms, Klaus'

_publ_section_title
;(3<i>R</i>,6<i>S</i>,7<i>R</i>,8<i>R</i>,9<i>S</i>,9a<i>S</i>)-Methyl
 6,9-diacetoxy-7,8-diazidoperhydro-5-oxothiazolo[3,2-<i>a</i>]azepine-3-carboxylate
;
_journal_issue 7
_journal_name_full 'Acta Crystallographica Section E'
_journal_page_first o2191
_journal_page_last o2192
_journal_paper_doi 10.1107/S160053680501843X
_journal_volume 61
_journal_year 2005
_chemical_formula_iupac 'C14 H17 N7 O7 S'
_chemical_formula_moiety 'C14 H17 N7 O7 S'
_chemical_formula_sum 'C14 H17 N7 O7 S'
_chemical_formula_weight 427.41
_chemical_name_systematic
;
(3R,6S,7R,8R,9S,9aS)-Methyl 6,9-diacetoxy-7,8-diazidoperhydro-
5-oxothiazolo[3,2-a]azepine-3-carboxylate
;
_space_group_IT_number 19
_symmetry_cell_setting orthorhombic
_symmetry_space_group_name_Hall 'P 2ac 2ab'
_symmetry_space_group_name_H-M 'P 21 21 21'
_audit_creation_method 'WinGX routine CIF_UPDATE'
_cell_angle_alpha 90
_cell_angle_beta 90
_cell_angle_gamma 90
_cell_formula_units_Z 4
_cell_length_a 8.6418(4)
_cell_length_b 11.8765(6)
_cell_length_c 18.2755(12)
_cell_measurement_reflns_used 26411
_cell_measurement_temperature 193(2)
_cell_measurement_theta_max 26
_cell_measurement_theta_min 2
_cell_volume 1875.69(18)
_computing_cell_refinement X-AREA
_computing_data_collection 'X-AREA (Stoe & Cie, 2003'
_computing_data_reduction X-AREA
_computing_molecular_graphics 'DIAMOND (Brandenburg, 2004)'
_computing_publication_material 'WinGX (Farrugia, 1999)'
_computing_structure_refinement 'SHELXL97 (Sheldrick, 1997)'
_computing_structure_solution 'SHELXS97 (Sheldrick, 1997)'
_diffrn_measured_fraction_theta_full 0.998
_diffrn_measured_fraction_theta_max 0.998
_diffrn_measurement_device_type 'STOE IPDS-II'
_diffrn_measurement_method \w
_diffrn_radiation_type MoK\a
_diffrn_radiation_wavelength 0.71073
_diffrn_reflns_av_R_equivalents 0.0313
_diffrn_reflns_limit_h_max 10
_diffrn_reflns_limit_h_min -10
_diffrn_reflns_limit_k_max 14
_diffrn_reflns_limit_k_min -14
_diffrn_reflns_limit_l_max 22
_diffrn_reflns_limit_l_min -22
_diffrn_reflns_number 27463
_diffrn_reflns_theta_full 26.21
_diffrn_reflns_theta_max 26.21
_diffrn_reflns_theta_min 2.05
_diffrn_standards_decay_% 0
_diffrn_standards_interval_count 0
_diffrn_standards_number 0
_exptl_absorpt_coefficient_mu 0.228
_exptl_absorpt_correction_type none
_exptl_crystal_colour colourless
_exptl_crystal_density_diffrn 1.514
_exptl_crystal_density_method 'not measured'
_exptl_crystal_description plate
_exptl_crystal_F_000 888
_exptl_crystal_size_max 0.6
_exptl_crystal_size_mid 0.3
_exptl_crystal_size_min 0.2
_refine_diff_density_max 0.184
_refine_diff_density_min -0.153
_refine_ls_abs_structure_details 'Flack (1983),  1222 Friedel pairs'
_refine_ls_abs_structure_Flack -0.02(5)
_refine_ls_extinction_coef 0.0035(8)
_refine_ls_extinction_expression Fc^*^=kFc[1+0.001xFc^2^\l^3^/sin(2\q)]^-1/4^
_refine_ls_extinction_method SHELXL97
_refine_ls_goodness_of_fit_ref 1.029
_refine_ls_hydrogen_treatment mixed
_refine_ls_matrix_type full
_refine_ls_number_parameters 298
_refine_ls_number_reflns 3765
_refine_ls_number_restraints 0
_refine_ls_restrained_S_all 1.029
_refine_ls_R_factor_gt 0.0229
_refine_ls_shift/su_max 0.001
_refine_ls_structure_factor_coef Fsqd
_refine_ls_weighting_details 'w=1/[\s^2^(Fo^2^)+(0.0405P)^2^] where P = (Fo^2^+2Fc^2^)/3'
_refine_ls_weighting_scheme calc
_refine_ls_wR_factor_ref 0.0574
_reflns_number_gt 3473
_reflns_number_total 3765
_reflns_threshold_expression I>2\s(I)
_cod_data_source_file cv6529.cif
_cod_data_source_block I
_cod_database_code 2206172

loop_
_symmetry_equiv_pos_as_xyz
'x, y, z'
'-x+1/2, -y, z+1/2'
'-x, y+1/2, -z+1/2'
'x+1/2, -y+1/2, -z'

loop_
_atom_site_label
_atom_site_fract_x
_atom_site_fract_y
_atom_site_fract_z
_atom_site_U_iso_or_equiv
_atom_site_adp_type
_atom_site_calc_flag
_atom_site_refinement_flags
_atom_site_occupancy
_atom_site_type_symbol
S1 0.93658(4) 0.78105(3) 0.932394(19) 0.02993(9) Uani d . 1 S
O1 0.72097(14) 1.02073(9) 0.84038(6) 0.0422(3) Uani d . 1 O
O2 0.77775(13) 1.07408(9) 0.95457(6) 0.0387(3) Uani d . 1 O
C2 0.79249(18) 0.84106(13) 0.99221(7) 0.0303(3) Uani d . 1 C
O3 0.41574(12) 0.87437(10) 0.85470(7) 0.0445(3) Uani d . 1 O
C3 0.67490(16) 0.89081(11) 0.93976(8) 0.0274(3) Uani d . 1 C
O4 0.65824(11) 0.79216(9) 0.72530(5) 0.0343(2) Uani d . 1 O
N4 0.65314(13) 0.80757(9) 0.88205(6) 0.0257(2) Uani d . 1 N
O5 0.52800(18) 0.79360(19) 0.62079(7) 0.0835(6) Uani d . 1 O
C5 0.52719(16) 0.81647(12) 0.83818(8) 0.0297(3) Uani d . 1 C
N5 0.40742(14) 0.59176(12) 0.82761(7) 0.0356(3) Uani d . 1 N
O6 0.69789(10) 0.58136(8) 0.92982(5) 0.0274(2) Uani d . 1 O
N6 0.27310(15) 0.61778(11) 0.81167(7) 0.0363(3) Uani d . 1 N
C6 0.52657(15) 0.75261(12) 0.76574(8) 0.0302(3) Uani d . 1 C
O7 0.88241(16) 0.45006(11) 0.94269(9) 0.0635(4) Uani d . 1 O
C7 0.52604(15) 0.62456(12) 0.77305(8) 0.0286(3) Uani d . 1 C
N7 0.14630(16) 0.63567(16) 0.80547(9) 0.0527(4) Uani d . 1 N
N8 0.78018(14) 0.56883(11) 0.73145(7) 0.0349(3) Uani d . 1 N
C8 0.67658(16) 0.56820(12) 0.79691(8) 0.0286(3) Uani d . 1 C
N9 0.86548(15) 0.48517(13) 0.72995(7) 0.0415(3) Uani d . 1 N
C9 0.76799(15) 0.61597(11) 0.86206(7) 0.0251(3) Uani d . 1 C
C9A 0.79345(14) 0.74260(11) 0.86352(7) 0.0246(3) Uani d . 1 C
C10 0.72686(15) 1.00102(12) 0.90444(8) 0.0295(3) Uani d . 1 C
N10 0.9475(2) 0.41203(16) 0.72358(9) 0.0617(4) Uani d . 1 N
C11 0.8232(2) 1.18381(13) 0.92716(12) 0.0501(4) Uani d . 1 C
H11A 0.8943 1.1744 0.8858 0.075 Uiso calc R 1 H
H11B 0.8748 1.2262 0.9662 0.075 Uiso calc R 1 H
H11C 0.7311 1.225 0.911 0.075 Uiso calc R 1 H
C12 0.6455(2) 0.80834(14) 0.65298(8) 0.0389(4) Uani d . 1 C
C13 0.7961(2) 0.84535(16) 0.62221(9) 0.0455(4) Uani d . 1 C
H13A 0.8478 0.7812 0.599 0.068 Uiso calc R 1 H
H13B 0.8615 0.8749 0.6616 0.068 Uiso calc R 1 H
H13C 0.7784 0.9044 0.5857 0.068 Uiso calc R 1 H
C14 0.76862(17) 0.49567(12) 0.96557(8) 0.0326(3) Uani d . 1 C
C15 0.6889(2) 0.46680(14) 1.03475(9) 0.0422(4) Uani d . 1 C
H15A 0.744 0.405 1.059 0.063 Uiso calc R 1 H
H15B 0.5825 0.4435 1.0241 0.063 Uiso calc R 1 H
H15C 0.6876 0.5328 1.067 0.063 Uiso calc R 1 H
H21 0.8441(19) 0.8953(14) 1.0223(9) 0.033(4) Uiso d . 1 H
H22 0.7459(18) 0.7858(14) 1.0232(9) 0.030(4) Uiso d . 1 H
H3 0.5795(19) 0.9057(14) 0.9626(9) 0.031(4) Uiso d . 1 H
H6 0.4343(18) 0.7751(13) 0.7410(8) 0.026(4) Uiso d . 1 H
H7 0.4978(18) 0.5928(15) 0.7221(9) 0.036(4) Uiso d . 1 H
H81 0.6503(18) 0.4896(14) 0.8091(8) 0.025(4) Uiso d . 1 H
H9 0.8721(18) 0.5806(13) 0.8601(8) 0.029(4) Uiso d . 1 H
H9A 0.8322(17) 0.7637(12) 0.8156(8) 0.021(3) Uiso d . 1 H

loop_
_atom_site_aniso_label
_atom_site_aniso_U_11
_atom_site_aniso_U_22
_atom_site_aniso_U_33
_atom_site_aniso_U_12
_atom_site_aniso_U_13
_atom_site_aniso_U_23
S1 0.02403(16) 0.03384(18) 0.03193(16) -0.00140(14) -0.00650(14) -0.00153(14)
O1 0.0503(7) 0.0405(6) 0.0359(6) -0.0046(5) -0.0076(5) 0.0092(5)
O2 0.0464(6) 0.0277(5) 0.0419(6) -0.0049(5) -0.0049(5) -0.0047(4)
C2 0.0331(8) 0.0327(8) 0.0250(6) -0.0040(6) -0.0030(6) 0.0005(6)
O3 0.0287(6) 0.0514(7) 0.0534(7) 0.0124(5) -0.0087(5) -0.0144(5)
C3 0.0264(7) 0.0295(7) 0.0264(7) -0.0006(5) 0.0022(6) -0.0028(5)
O4 0.0280(5) 0.0451(6) 0.0297(5) -0.0064(4) -0.0024(4) 0.0082(5)
N4 0.0231(5) 0.0257(6) 0.0282(6) 0.0001(4) -0.0023(4) -0.0028(4)
O5 0.0585(8) 0.1550(17) 0.0369(7) -0.0463(10) -0.0175(6) 0.0212(9)
C5 0.0236(6) 0.0303(7) 0.0352(7) 0.0005(5) -0.0019(5) 0.0000(6)
N5 0.0229(6) 0.0473(8) 0.0365(6) -0.0038(5) 0.0019(5) 0.0012(6)
O6 0.0258(5) 0.0289(5) 0.0276(5) 0.0015(4) 0.0029(4) 0.0038(4)
N6 0.0294(7) 0.0430(8) 0.0364(7) -0.0074(5) 0.0044(5) -0.0056(6)
C6 0.0201(6) 0.0388(8) 0.0318(7) -0.0010(5) -0.0042(5) 0.0008(6)
O7 0.0610(8) 0.0524(8) 0.0771(9) 0.0306(6) 0.0298(7) 0.0284(7)
C7 0.0220(6) 0.0371(8) 0.0267(6) -0.0062(5) 0.0013(5) -0.0028(6)
N7 0.0256(7) 0.0708(11) 0.0616(9) 0.0009(7) 0.0050(7) -0.0050(8)
N8 0.0313(6) 0.0421(7) 0.0313(6) 0.0027(6) 0.0054(5) -0.0080(5)
C8 0.0262(7) 0.0293(7) 0.0305(7) -0.0016(6) 0.0033(5) -0.0041(6)
N9 0.0350(7) 0.0543(9) 0.0353(7) 0.0035(7) 0.0020(6) -0.0142(6)
C9 0.0208(6) 0.0292(7) 0.0252(6) 0.0000(5) 0.0032(5) -0.0008(5)
C9A 0.0199(6) 0.0287(7) 0.0252(6) -0.0012(5) -0.0004(5) 0.0011(5)
C10 0.0241(6) 0.0296(7) 0.0347(7) 0.0018(6) -0.0017(6) -0.0016(6)
N10 0.0537(9) 0.0721(11) 0.0593(9) 0.0247(9) 0.0065(8) -0.0198(8)
C11 0.0485(10) 0.0265(7) 0.0754(12) -0.0043(7) -0.0123(9) 0.0046(8)
C12 0.0421(8) 0.0453(9) 0.0292(7) -0.0085(7) -0.0059(6) 0.0042(6)
C13 0.0463(10) 0.0534(10) 0.0369(8) -0.0097(8) 0.0040(7) 0.0048(7)
C14 0.0325(8) 0.0240(7) 0.0412(8) 0.0005(6) 0.0007(6) 0.0044(6)
C15 0.0478(9) 0.0384(9) 0.0406(8) 0.0041(7) 0.0048(7) 0.0105(7)

loop_
_atom_type_symbol
_atom_type_description
_atom_type_scat_dispersion_real
_atom_type_scat_dispersion_imag
_atom_type_scat_source
C C 0.0033 0.0016 'International Tables Vol C Tables 4.2.6.8 and 6.1.1.4'
H H 0 0 'International Tables Vol C Tables 4.2.6.8 and 6.1.1.4'
N N 0.0061 0.0033 'International Tables Vol C Tables 4.2.6.8 and 6.1.1.4'
O O 0.0106 0.006 'International Tables Vol C Tables 4.2.6.8 and 6.1.1.4'
S S 0.1246 0.1234 'International Tables Vol C Tables 4.2.6.8 and 6.1.1.4'

loop_
_geom_angle_atom_site_label_1
_geom_angle_atom_site_label_2
_geom_angle_atom_site_label_3
_geom_angle
_geom_angle_publ_flag
C2 S1 C9A 92.81(6) y
C10 O2 C11 115.84(13) ?
C3 C2 S1 103.49(9) y
C3 C2 H21 114.4(10) ?
S1 C2 H21 107.0(10) ?
C3 C2 H22 111.1(10) ?
S1 C2 H22 112.2(10) ?
H21 C2 H22 108.5(13) ?
N4 C3 C2 106.24(11) y
N4 C3 C10 108.27(11) ?
C2 C3 C10 113.83(12) ?
N4 C3 H3 109.6(10) ?
C2 C3 H3 112.3(10) ?
C10 C3 H3 106.5(10) ?
C12 O4 C6 119.31(11) ?
C5 N4 C3 118.59(11) y
C5 N4 C9A 124.36(11) y
C3 N4 C9A 114.48(10) y
O3 C5 N4 122.06(13) ?
O3 C5 C6 119.44(13) ?
N4 C5 C6 118.50(12) y
N6 N5 C7 115.16(13) ?
C14 O6 C9 116.08(10) ?
N7 N6 N5 171.25(17) ?
O4 C6 C5 106.33(11) ?
O4 C6 C7 111.92(11) ?
C5 C6 C7 114.79(12) y
O4 C6 H6 109.1(9) ?
C5 C6 H6 106.0(9) ?
C7 C6 H6 108.5(10) ?
N5 C7 C8 106.37(11) ?
N5 C7 C6 108.83(12) ?
C8 C7 C6 117.34(12) y
N5 C7 H7 110.3(9) ?
C8 C7 H7 107.4(9) ?
C6 C7 H7 106.6(10) ?
N9 N8 C8 111.76(13) ?
N8 C8 C7 106.25(11) ?
N8 C8 C9 108.08(11) ?
C7 C8 C9 119.82(12) y
N8 C8 H81 108.8(9) ?
C7 C8 H81 106.5(9) ?
C9 C8 H81 107.0(9) ?
N10 N9 N8 174.66(19) ?
O6 C9 C9A 109.17(10) ?
O6 C9 C8 110.18(11) ?
C9A C9 C8 116.94(11) y
O6 C9 H9 107.0(9) ?
C9A C9 H9 106.7(9) ?
C8 C9 H9 106.3(9) ?
N4 C9A C9 113.72(10) ?
N4 C9A S1 105.54(9) y
C9 C9A S1 110.99(9) y
N4 C9A H9A 110.8(9) ?
C9 C9A H9A 106.8(9) ?
S1 C9A H9A 108.9(8) ?
O1 C10 O2 123.95(14) ?
O1 C10 C3 124.71(13) ?
O2 C10 C3 111.33(12) ?
O2 C11 H11A 109.5 ?
O2 C11 H11B 109.5 ?
H11A C11 H11B 109.5 ?
O2 C11 H11C 109.5 ?
H11A C11 H11C 109.5 ?
H11B C11 H11C 109.5 ?
O5 C12 O4 122.56(15) ?
O5 C12 C13 127.31(15) ?
O4 C12 C13 110.13(13) ?
C12 C13 H13A 109.5 ?
C12 C13 H13B 109.5 ?
H13A C13 H13B 109.5 ?
C12 C13 H13C 109.5 ?
H13A C13 H13C 109.5 ?
H13B C13 H13C 109.5 ?
O7 C14 O6 122.79(14) ?
O7 C14 C15 125.12(14) ?
O6 C14 C15 112.09(12) ?
C14 C15 H15A 109.5 ?
C14 C15 H15B 109.5 ?
H15A C15 H15B 109.5 ?
C14 C15 H15C 109.5 ?
H15A C15 H15C 109.5 ?
H15B C15 H15C 109.5 ?

loop_
_geom_bond_atom_site_label_1
_geom_bond_atom_site_label_2
_geom_bond_distance
_geom_bond_publ_flag
S1 C2 1.8038(15) y
S1 C9A 1.8228(13) y
O1 C10 1.1950(18) ?
O2 C10 1.3362(18) ?
O2 C11 1.450(2) ?
C2 C3 1.517(2) y
C2 H21 0.957(18) ?
C2 H22 0.955(17) ?
O3 C5 1.2213(17) ?
C3 N4 1.4577(17) y
C3 C10 1.527(2) ?
C3 H3 0.941(17) ?
O4 C12 1.3401(18) ?
O4 C6 1.4359(17) ?
N4 C5 1.3559(18) y
N4 C9A 1.4766(17) y
O5 C12 1.187(2) ?
C5 C6 1.526(2) y
N5 N6 1.2361(18) ?
N5 C7 1.4822(18) ?
O6 C14 1.3550(17) ?
O6 C9 1.4386(16) ?
N6 N7 1.1219(19) ?
C6 C7 1.527(2) y
C6 H6 0.954(16) ?
O7 C14 1.1980(19) ?
C7 C8 1.527(2) y
C7 H7 1.034(17) ?
N8 N9 1.2375(19) ?
N8 C8 1.4941(18) ?
C8 C9 1.5374(19) y
C8 H81 0.986(16) ?
N9 N10 1.127(2) ?
C9 C9A 1.5202(19) y
C9 H9 0.994(16) ?
C9A H9A 0.971(15) ?
C11 H11A 0.98 ?
C11 H11B 0.98 ?
C11 H11C 0.98 ?
C12 C13 1.484(2) ?
C13 H13A 0.98 ?
C13 H13B 0.98 ?
C13 H13C 0.98 ?
C14 C15 1.480(2) ?
C15 H15A 0.98 ?
C15 H15B 0.98 ?
C15 H15C 0.98 ?

loop_
_geom_torsion_atom_site_label_1
_geom_torsion_atom_site_label_2
_geom_torsion_atom_site_label_3
_geom_torsion_atom_site_label_4
_geom_torsion
_geom_torsion_publ_flag
C9A S1 C2 C3 -34.03(10) ?
S1 C2 C3 N4 43.01(12) ?
S1 C2 C3 C10 -76.03(13) ?
C2 C3 N4 C5 163.42(12) ?
C10 C3 N4 C5 -73.95(15) ?
C2 C3 N4 C9A -33.98(15) ?
C10 C3 N4 C9A 88.66(13) ?
C3 N4 C5 O3 -16.7(2) ?
C9A N4 C5 O3 -177.43(13) ?
C3 N4 C5 C6 162.77(12) ?
C9A N4 C5 C6 2.01(19) ?
C7 N5 N6 N7 -178.2(11) ?
C12 O4 C6 C5 -140.65(13) ?
C12 O4 C6 C7 93.27(16) ?
O3 C5 C6 O4 120.95(14) ?
N4 C5 C6 O4 -58.52(15) y
O3 C5 C6 C7 -114.73(15) ?
N4 C5 C6 C7 65.81(16) ?
N6 N5 C7 C8 -170.85(13) ?
N6 N5 C7 C6 61.86(16) ?
O4 C6 C7 N5 168.32(10) ?
C5 C6 C7 N5 47.00(15) y
O4 C6 C7 C8 47.55(16) y
C5 C6 C7 C8 -73.77(15) ?
N9 N8 C8 C7 -147.21(13) ?
N9 N8 C8 C9 83.00(15) ?
N5 C7 C8 N8 161.89(11) ?
C6 C7 C8 N8 -76.07(15) y
N5 C7 C8 C9 -75.46(15) y
C6 C7 C8 C9 46.58(18) ?
C8 N8 N9 N10 18E1(10) ?
C14 O6 C9 C9A -128.22(12) ?
C14 O6 C9 C8 102.08(13) ?
N8 C8 C9 O6 -159.52(11) ?
C7 C8 C9 O6 78.73(15) y
N8 C8 C9 C9A 75.08(14) y
C7 C8 C9 C9A -46.68(17) ?
C5 N4 C9A C9 -68.54(16) ?
C3 N4 C9A C9 130.00(12) ?
C5 N4 C9A S1 169.57(11) ?
C3 N4 C9A S1 8.11(13) ?
O6 C9 C9A N4 -52.54(14) y
C8 C9 C9A N4 73.36(15) ?
O6 C9 C9A S1 66.28(12) ?
C8 C9 C9A S1 -167.82(9) ?
C2 S1 C9A N4 15.90(9) ?
C2 S1 C9A C9 -107.74(10) ?
C11 O2 C10 O1 1.8(2) ?
C11 O2 C10 C3 -177.17(12) ?
N4 C3 C10 O1 13.18(19) ?
C2 C3 C10 O1 131.07(15) ?
N4 C3 C10 O2 -167.88(11) ?
C2 C3 C10 O2 -49.99(16) ?
C6 O4 C12 O5 1.7(3) ?
C6 O4 C12 C13 -178.08(13) ?
C9 O6 C14 O7 -0.4(2) ?
C9 O6 C14 C15 179.55(12) ?

loop_
_cod_related_entry_id
_cod_related_entry_database
_cod_related_entry_code
1 ChemSpider 21180595
